data_7115099
loop_
_publ_author_name
'Batsanov, Andrei S.'
'Blake, Alexander J.'
'Hext, Nicholas M.'
'Mascal, Mark'

_publ_section_title
;
 Structure and polymorphism of the 10.10.10 Simmons and Park cryptand
;
_journal_issue 1
_journal_name_full 'Chemical Communications'
_journal_page_first 127
_journal_paper_doi 10.1039/b008044f
_journal_year 2001
_chemical_formula_moiety 'C30 H60 N2'
_chemical_formula_sum 'C30 H60 N2'
_chemical_formula_weight 448.80
_chemical_name_systematic
; 
 ? 
;
_space_group_IT_number 15
_symmetry_cell_setting monoclinic
_symmetry_space_group_name_Hall '-I 2ya'
_symmetry_space_group_name_H-M 'I 1 2/a 1'
_atom_sites_solution_hydrogens geom
_atom_sites_solution_primary direct
_atom_sites_solution_secondary 'difference Fourier'
_audit_creation_method SHELXL-97
_cell_angle_alpha 90
_cell_angle_beta 103.12(1)
_cell_angle_gamma 90
_cell_formula_units_Z 4
_cell_length_a 13.515(1)
_cell_length_b 16.643(1)
_cell_length_c 13.934(1)
_cell_measurement_reflns_used 333
_cell_measurement_temperature 210(2)
_cell_measurement_theta_max 25
_cell_measurement_theta_min 3
_cell_volume 3052.4(4)
_computing_cell_refinement SMART
_computing_data_collection 'SMART (Siemens, 1995a)'
_computing_data_reduction 'SAINT (Siemens, 1995b)'
_computing_structure_refinement 'SHELXL-97 (Sheldrick, 1997)'
_computing_structure_solution 'SHELXS-97 (Sheldrick, 1990)'
_diffrn_ambient_temperature 210(2)
_diffrn_measured_fraction_theta_full 1.000
_diffrn_measured_fraction_theta_max 1.000
_diffrn_measurement_device_type 'Bruker SMART CCD area detector'
_diffrn_measurement_method omega
_diffrn_radiation_monochromator graphite
_diffrn_radiation_source 'fine-focus sealed tube'
_diffrn_radiation_type MoK\a
_diffrn_radiation_wavelength 0.71073
_diffrn_reflns_av_R_equivalents 0.045
_diffrn_reflns_av_sigmaI/netI 0.036
_diffrn_reflns_limit_h_max 16
_diffrn_reflns_limit_h_min -14
_diffrn_reflns_limit_k_max 19
_diffrn_reflns_limit_k_min -15
_diffrn_reflns_limit_l_max 14
_diffrn_reflns_limit_l_min -16
_diffrn_reflns_number 8874
_diffrn_reflns_theta_full 25.00
_diffrn_reflns_theta_max 25.00
_diffrn_reflns_theta_min 1.94
_diffrn_standards_decay_% none
_exptl_absorpt_coefficient_mu 0.055
_exptl_absorpt_correction_type none
_exptl_crystal_colour colourless
_exptl_crystal_density_diffrn 0.977
_exptl_crystal_density_method 'not measured'
_exptl_crystal_description block
_exptl_crystal_F_000 1016
_exptl_crystal_size_max 0.50
_exptl_crystal_size_mid 0.30
_exptl_crystal_size_min 0.20
_refine_diff_density_max 0.25
_refine_diff_density_min -0.24
_refine_diff_density_rms 0.03
_refine_ls_extinction_coef 0.0031(9)
_refine_ls_extinction_expression Fc^*^=kFc[1+0.001xFc^2^\l^3^/sin(2\q)]^-1/4^
_refine_ls_extinction_method SHELXL
_refine_ls_goodness_of_fit_ref 1.09
_refine_ls_hydrogen_treatment 'riding model'
_refine_ls_matrix_type full
_refine_ls_number_parameters 173
_refine_ls_number_reflns 2696
_refine_ls_number_restraints 20
_refine_ls_restrained_S_all 1.12
_refine_ls_R_factor_all 0.142
_refine_ls_R_factor_gt 0.0836
_refine_ls_shift/su_max 0.08
_refine_ls_shift/su_mean 0.006
_refine_ls_structure_factor_coef Fsqd
_refine_ls_weighting_details 'calc w=1/[\s^2^(Fo^2^)+(0.079P)^2^+4.022P] where P=(Fo^2^+2Fc^2^)/3'
_refine_ls_weighting_scheme calc
_refine_ls_wR_factor_gt 0.196
_refine_ls_wR_factor_ref 0.254
_reflns_number_gt 1547
_reflns_number_total 2696
_reflns_threshold_expression >2sigma(I)
_cod_data_source_file b008044f.txt
_cod_data_source_block ALPHA
_cod_depositor_comments
;
The following automatic conversions were performed:
'_atom_site_symetry_multiplicity' tag replaced with
'_atom_site_symmetry_multiplicity'.

Automatic conversion script
Id: cif_correct_tags 1440 2010-10-19 06:21:57Z saulius 

The following automatic conversions were performed:

'_atom_sites_solution_hydrogens' value 'placed geometrically' was
changed to 'geom'.

Automatic conversion script
Id: cif_fix_values 6452 2018-10-05 10:23:21Z andrius 
;
_cod_original_sg_symbol_H-M I2/a
_cod_database_code 7115099

loop_
_symmetry_equiv_pos_as_xyz
'x, y, z'
'-x+1/2, y, -z'
'x+1/2, y+1/2, z+1/2'
'-x+1, y+1/2, -z+1/2'
'-x, -y, -z'
'x-1/2, -y, z'
'-x+1/2, -y+1/2, -z+1/2'
'x, -y+1/2, z+1/2'

loop_
_atom_site_label
_atom_site_type_symbol
_atom_site_fract_x
_atom_site_fract_y
_atom_site_fract_z
_atom_site_U_iso_or_equiv
_atom_site_adp_type
_atom_site_occupancy
_atom_site_symmetry_multiplicity
_atom_site_calc_flag
_atom_site_refinement_flags
_atom_site_disorder_assembly
_atom_site_disorder_group
N N 0.1586(2) 0.53695(17) 0.16844(18) 0.0771(9) Uani 1 1 d D . .
C1 C 0.2640(3) 0.5454(3) 0.1586(2) 0.0892(12) Uani 1 1 d D . .
H11 H 0.2639 0.5590 0.0901 0.116 Uiso 1 1 d R . .
H12 H 0.2984 0.4935 0.1733 0.116 Uiso 1 1 d R . .
C2 C 0.3243(3) 0.6094(2) 0.2269(2) 0.0826(11) Uani 1 1 d . . .
H21 H 0.3898 0.6173 0.2093 0.107 Uiso 1 1 d R . .
H22 H 0.2873 0.6605 0.2164 0.107 Uiso 1 1 d R . .
C3 C 0.3436(3) 0.5864(2) 0.3355(2) 0.0733(10) Uani 1 1 d . . .
H31 H 0.3896 0.5401 0.3478 0.095 Uiso 1 1 d R . .
H32 H 0.2790 0.5700 0.3502 0.095 Uiso 1 1 d R . .
C4 C 0.3874(2) 0.6538(2) 0.4049(2) 0.0692(10) Uani 1 1 d . . .
H41 H 0.4517 0.6704 0.3895 0.090 Uiso 1 1 d R . .
H42 H 0.3412 0.6999 0.3925 0.090 Uiso 1 1 d R . .
C5 C 0.4085(3) 0.6325(2) 0.5131(2) 0.0698(10) Uani 1 1 d . A .
H51 H 0.4571 0.5879 0.5261 0.091 Uiso 1 1 d R . .
H52 H 0.3449 0.6137 0.5279 0.091 Uiso 1 1 d R . .
C6 C 0.4494(3) 0.7019(2) 0.5817(2) 0.0731(10) Uani 1 1 d D . .
H61 H 0.5191 0.7132 0.5763 0.095 Uiso 1 1 d R A .
H62 H 0.4086 0.7499 0.5595 0.095 Uiso 1 1 d R . .
C7A C 0.4437(4) 0.6891(3) 0.6903(3) 0.0720(15) Uani 0.774(8) 1 d PD A 1
H71 H 0.4745 0.7360 0.7280 0.094 Uiso 0.774(8) 1 d PR A 1
H72 H 0.3730 0.6862 0.6964 0.094 Uiso 0.774(8) 1 d PR A 1
C8A C 0.5040(3) 0.6160(3) 0.7366(3) 0.0699(15) Uani 0.774(8) 1 d PD A 1
H81 H 0.5731 0.6153 0.7259 0.091 Uiso 0.774(8) 1 d PR A 1
H82 H 0.4687 0.5681 0.7051 0.091 Uiso 0.774(8) 1 d PR A 1
C7B C 0.4995(11) 0.6752(12) 0.6877(7) 0.075(6) Uiso 0.226(8) 1 d PD A 2
H7B1 H 0.5488 0.6327 0.6845 0.098 Uiso 0.226(8) 1 d PR A 2
H7B2 H 0.5363 0.7206 0.7240 0.098 Uiso 0.226(8) 1 d PR A 2
C8B C 0.4304(10) 0.6398(12) 0.7507(9) 0.101(7) Uiso 0.226(8) 1 d PD A 2
H8B1 H 0.3902 0.5952 0.7159 0.131 Uiso 0.226(8) 1 d PR A 2
H8B2 H 0.3850 0.6823 0.7636 0.131 Uiso 0.226(8) 1 d PR A 2
C9 C 0.5067(3) 0.6125(3) 0.8481(3) 0.0996(14) Uani 1 1 d D . .
H91 H 0.5507 0.5674 0.8755 0.129 Uiso 1 1 d R A .
H92 H 0.5397 0.6617 0.8781 0.129 Uiso 1 1 d R . .
C10 C 0.4064(3) 0.6034(2) 0.8807(2) 0.0920(13) Uani 1 1 d D . .
H101 H 0.4215 0.5947 0.9521 0.120 Uiso 1 1 d R . .
H102 H 0.3683 0.6538 0.8671 0.120 Uiso 1 1 d R . .
C11 C 0.1164(3) 0.4593(2) 0.1303(3) 0.0884(12) Uani 1 1 d D . .
H111 H 0.1256 0.4526 0.0630 0.115 Uiso 1 1 d R . .
H112 H 0.0433 0.4595 0.1272 0.115 Uiso 1 1 d R . .
C12 C 0.1641(3) 0.3878(2) 0.1915(3) 0.0946(13) Uani 1 1 d . . .
H121 H 0.2354 0.3835 0.1873 0.123 Uiso 1 1 d R . .
H122 H 0.1295 0.3386 0.1633 0.123 Uiso 1 1 d R . .
C13 C 0.1611(3) 0.3914(3) 0.2989(3) 0.1021(15) Uani 1 1 d D . .
H131 H 0.0926 0.3944 0.3072 0.133 Uiso 1 1 d R . .
H132 H 0.1999 0.4358 0.3317 0.133 Uiso 1 1 d R . .
C14 C 0.2109(7) 0.3073(5) 0.3379(6) 0.082(3) Uani 0.50 1 d PD . .
H141 H 0.2797 0.3063 0.3300 0.106 Uiso 0.50 1 d PR . .
H142 H 0.1739 0.2644 0.2997 0.106 Uiso 0.50 1 d PR . .
C15 C 0.2162(6) 0.2943(5) 0.4495(5) 0.076(2) Uani 0.50 1 d P . .
H151 H 0.2393 0.2414 0.4716 0.099 Uiso 0.50 1 d PR . .
H152 H 0.1475 0.2999 0.4566 0.099 Uiso 0.50 1 d PR . .
C16 C 0.2817(5) 0.3562(5) 0.5152(7) 0.071(2) Uani 0.50 1 d P . .
H161 H 0.2501 0.4088 0.4998 0.092 Uiso 1 2 d SR . .
H162 H 0.3485 0.3555 0.5022 0.092 Uiso 0.50 1 d PR . .
C17 C 0.2854(7) 0.3378(6) 0.6203(5) 0.084(3) Uani 0.50 1 d PD . .
H171 H 0.3176 0.2864 0.6339 0.109 Uiso 0.50 1 d PR . .
H172 H 0.2171 0.3319 0.6286 0.109 Uiso 0.50 1 d PR . .

loop_
_atom_site_aniso_label
_atom_site_aniso_U_11
_atom_site_aniso_U_22
_atom_site_aniso_U_33
_atom_site_aniso_U_23
_atom_site_aniso_U_13
_atom_site_aniso_U_12
N 0.084(2) 0.085(2) 0.0516(15) -0.0028(14) -0.0070(14) -0.0223(17)
C1 0.109(3) 0.110(3) 0.0456(19) -0.0108(19) 0.0108(18) -0.026(2)
C2 0.087(2) 0.104(3) 0.0517(19) -0.0045(18) 0.0050(17) -0.028(2)
C3 0.077(2) 0.081(2) 0.0544(19) -0.0010(17) -0.0003(15) -0.0122(19)
C4 0.069(2) 0.078(2) 0.0548(19) -0.0018(16) 0.0025(15) -0.0117(18)
C5 0.074(2) 0.074(2) 0.0553(19) 0.0027(16) 0.0013(15) -0.0103(17)
C6 0.081(2) 0.078(2) 0.0541(19) -0.0016(17) 0.0022(16) -0.0104(19)
C7A 0.075(3) 0.076(3) 0.059(3) -0.008(2) 0.000(2) 0.011(3)
C8A 0.058(3) 0.088(3) 0.063(3) 0.005(2) 0.0101(19) 0.006(2)
C9 0.116(3) 0.111(3) 0.063(2) 0.013(2) 0.002(2) -0.014(3)
C10 0.110(3) 0.090(3) 0.056(2) -0.0118(19) -0.025(2) 0.017(2)
C11 0.101(3) 0.089(3) 0.060(2) -0.0056(19) -0.0134(19) -0.020(2)
C12 0.098(3) 0.084(3) 0.088(3) 0.003(2) -0.006(2) -0.019(2)
C13 0.087(3) 0.123(4) 0.081(3) 0.033(2) -0.015(2) -0.028(2)
C14 0.076(5) 0.115(8) 0.044(5) 0.000(5) -0.006(4) -0.033(5)
C15 0.079(5) 0.076(5) 0.066(5) 0.007(4) -0.002(4) -0.011(4)
C16 0.069(6) 0.065(4) 0.077(6) -0.006(4) 0.014(5) -0.007(3)
C17 0.077(5) 0.123(8) 0.040(5) 0.002(5) -0.009(4) 0.004(5)

loop_
_atom_type_symbol
_atom_type_description
_atom_type_scat_dispersion_real
_atom_type_scat_dispersion_imag
_atom_type_scat_source
C C 0.0033 0.0016 'International Tables Vol C Tables 4.2.6.8 and 6.1.1.4'
H H 0.0000 0.0000 'International Tables Vol C Tables 4.2.6.8 and 6.1.1.4'
N N 0.0061 0.0033 'International Tables Vol C Tables 4.2.6.8 and 6.1.1.4'

loop_
_geom_angle_atom_site_label_1
_geom_angle_atom_site_label_2
_geom_angle_atom_site_label_3
_geom_angle
_geom_angle_site_symmetry_1
_geom_angle_site_symmetry_3
C11 N C1 110.9(3) . .
C11 N C10 110.5(3) . 2_556
C1 N C10 111.8(3) . 2_556
N C1 C2 113.4(3) . .
C3 C2 C1 112.9(3) . .
C4 C3 C2 113.8(3) . .
C3 C4 C5 115.0(3) . .
C4 C5 C6 114.1(3) . .
C5 C6 C7B 113.6(8) . .
C5 C6 C7A 114.7(3) . .
C7B C6 C7A 29.9(6) . .
C8A C7A C6 112.6(3) . .
C7A C8A C9 110.1(3) . .
C8B C7B C6 117.7(9) . .
C7B C8B C9 103.8(8) . .
C7B C8B C10 151.1(9) . .
C9 C8B C10 48.9(3) . .
C10 C9 C8A 118.7(3) . .
C10 C9 C8B 80.4(6) . .
C8A C9 C8B 42.4(6) . .
N C10 C9 114.1(3) 2_556 .
N C10 C8B 90.5(6) 2_556 .
C9 C10 C8B 50.7(4) . .
N C11 C12 114.1(3) . .
C13 C12 C11 114.9(4) . .
C17 C13 C12 127.5(5) 2_556 .
C17 C13 C14 28.5(3) 2_556 .
C12 C13 C14 101.5(5) . .
C17 C14 C15 49.6(10) 2_556 .
C17 C14 C13 68.1(9) 2_556 .
C15 C14 C13 112.5(7) . .
C16 C15 C17 78.4(9) 2_556 2_556
C16 C15 C15 69.1(5) 2_556 2_556
C17 C15 C15 130.7(7) 2_556 2_556
C16 C15 C16 34.3(6) 2_556 .
C17 C15 C16 88.8(7) 2_556 .
C15 C15 C16 44.4(4) 2_556 .
C16 C15 C14 107.2(8) 2_556 .
C17 C15 C14 28.8(5) 2_556 .
C15 C15 C14 145.2(9) 2_556 .
C16 C15 C14 113.2(6) . .
C16 C16 C15 97.8(8) 2_556 2_556
C16 C16 C17 106.8(15) 2_556 .
C15 C16 C17 52.9(7) 2_556 .
C16 C16 C15 47.9(5) 2_556 .
C15 C16 C15 66.5(7) 2_556 .
C17 C16 C15 109.7(7) . .
C16 C16 C17 47.7(11) 2_556 2_556
C15 C16 C17 103.9(7) 2_556 2_556
C17 C16 C17 146.9(6) . 2_556
C15 C16 C17 39.0(4) . 2_556
C14 C17 C15 101.6(14) 2_556 2_556
C14 C17 C16 150.2(14) 2_556 .
C15 C17 C16 48.7(5) 2_556 .
C14 C17 C13 83.4(8) 2_556 2_556
C15 C17 C13 152.1(10) 2_556 2_556
C16 C17 C13 121.6(7) . 2_556
C14 C17 C16 141.8(11) 2_556 2_556
C15 C17 C16 52.3(4) 2_556 2_556
C16 C17 C16 25.5(5) . 2_556
C13 C17 C16 133.4(7) 2_556 2_556

loop_
_geom_bond_atom_site_label_1
_geom_bond_atom_site_label_2
_geom_bond_distance
_geom_bond_site_symmetry_2
N C11 1.463(4) .
N C1 1.469(4) .
N C10 1.481(4) 2_556
C1 C2 1.534(5) .
C2 C3 1.524(4) .
C3 C4 1.510(4) .
C4 C5 1.512(4) .
C5 C6 1.522(4) .
C6 C7B 1.544(8) .
C6 C7A 1.547(4) .
C7A C8A 1.524(5) .
C8A C9 1.546(4) .
C7B C8B 1.537(8) .
C8B C9 1.574(8) .
C8B C10 2.005(13) .
C9 C10 1.531(5) .
C10 N 1.481(4) 2_556
C11 C12 1.520(5) .
C12 C13 1.508(5) .
C13 C17 1.488(7) 2_556
C13 C14 1.594(8) .
C14 C17 0.767(9) 2_556
C14 C15 1.557(10) .
C15 C16 1.140(9) 2_556
C15 C17 1.210(10) 2_556
C15 C15 1.493(14) 2_556
C15 C16 1.521(8) .
C16 C16 0.865(12) 2_556
C16 C15 1.140(9) 2_556
C16 C17 1.486(12) .
C16 C17 1.924(11) 2_556
C17 C14 0.767(9) 2_556
C17 C15 1.210(10) 2_556
C17 C13 1.488(7) 2_556
C17 C16 1.924(11) 2_556

loop_
_geom_torsion_atom_site_label_1
_geom_torsion_atom_site_label_2
_geom_torsion_atom_site_label_3
_geom_torsion_atom_site_label_4
_geom_torsion
_geom_torsion_site_symmetry_3
_geom_torsion_site_symmetry_4
N C1 C2 C3 67.8(4) . .
C1 C2 C3 C4 -170.6(3) . .
C2 C3 C4 C5 -179.4(3) . .
C3 C4 C5 C6 -178.2(3) . .
C4 C5 C6 C7A 164.0(3) . .
C5 C6 C7A C8A 60.1(5) . .
C6 C7A C8A C9 172.8(3) . .
C7A C8A C9 C10 62.2(5) . .
C8A C9 C10 N 50.5(5) . 2_556
C5 C6 C7B C8B -68.3(18) . .
C6 C7B C8B C9 175.1(12) . .
C7B C8B C9 C10 169.2(14) . .
N C11 C12 C13 55.3(5) . .
C11 C12 C13 C14 177.3(4) . .
C12 C13 C14 C15 -179.2(5) . .
C13 C14 C15 C16 -62.0(8) . .
C14 C15 C16 C17 -178.2(9) . .
C15 C16 C17 C13 -176.2(7) . 2_556
C16 C17 C13 C12 170.0(6) 2_556 2_556
